data_2016193
loop_
_publ_author_name
'Rodr\'iguez de Barbar\'in, Cecilia'
'Bern\`es, Sylvain'
'N\'ajera, Blanca'
'Elizondo, Perla'

_publ_section_title
;
 Acyclic Schiff base salts derived from 1,3-diaminopropane and
 1,3-diamino-2-hydroxypropane
;
_journal_coeditor_code GD3137
_journal_issue 10
_journal_name_full 'Acta Crystallographica Section C'
_journal_page_first o597
_journal_page_last o599
_journal_paper_doi 10.1107/S010827010704156X
_journal_volume 63
_journal_year 2007
_chemical_formula_iupac 'C17 H22 N4 O4 2+ , 2Cl - , H2 O'
_chemical_formula_moiety 'C17 H22 N4 O4 2+ , 2Cl - , H2 O'
_chemical_formula_sum 'C17 H24 Cl2 N4 O5'
_chemical_formula_weight 435.30
_chemical_melting_point 493
_chemical_name_systematic
;
<i>N</i>,<i>N</i>'-bis(2-nitrobenzyl)propane-1,3-diammonium dichloride
monohydrate
;
_space_group_IT_number 2
_symmetry_cell_setting triclinic
_symmetry_space_group_name_Hall '-P 1'
_symmetry_space_group_name_H-M 'P -1'
_atom_sites_solution_hydrogens geom
_atom_sites_solution_primary direct
_atom_sites_solution_secondary difmap
_audit_creation_method SHELXTL-Plus
_cell_angle_alpha 116.353(17)
_cell_angle_beta 92.09(2)
_cell_angle_gamma 98.82(2)
_cell_formula_units_Z 2
_cell_length_a 8.630(3)
_cell_length_b 11.449(4)
_cell_length_c 11.629(4)
_cell_measurement_reflns_used 100
_cell_measurement_temperature 297(2)
_cell_measurement_theta_max 12.38
_cell_measurement_theta_min 4.71
_cell_volume 1010.3(6)
_computing_cell_refinement 'XSCANS (Siemens, 1999)'
_computing_data_collection 'XSCANS (Siemens, 1999)'
_computing_data_reduction 'XSCANS (Siemens, 1999)'
_computing_molecular_graphics
;
SHELXTL-Plus (Sheldrick, 1997) and Mercury (Macrae <i>et al.</i>,
2006)
;
_computing_publication_material 'SHELXTL-Plus (Sheldrick, 1997)'
_computing_structure_refinement 'SHELXTL-Plus (Sheldrick, 1997)'
_computing_structure_solution 'SHELXTL-Plus (Sheldrick, 1997)'
_diffrn_ambient_temperature 297(2)
_diffrn_measured_fraction_theta_full 0.993
_diffrn_measured_fraction_theta_max 0.962
_diffrn_measurement_device_type 'Siemens P4'
_diffrn_measurement_method 2\q/\w
_diffrn_radiation_monochromator graphite
_diffrn_radiation_source 'fine-focus sealed tube'
_diffrn_radiation_type MoK\a
_diffrn_radiation_wavelength 0.71073
_diffrn_reflns_av_R_equivalents 0.0722
_diffrn_reflns_av_sigmaI/netI 0.0714
_diffrn_reflns_limit_h_max 11
_diffrn_reflns_limit_h_min -11
_diffrn_reflns_limit_k_max 13
_diffrn_reflns_limit_k_min -13
_diffrn_reflns_limit_l_max 15
_diffrn_reflns_limit_l_min -15
_diffrn_reflns_number 8783
_diffrn_reflns_theta_full 25.00
_diffrn_reflns_theta_max 27.50
_diffrn_reflns_theta_min 2.02
_diffrn_standards_decay_% 4.95
_diffrn_standards_interval_count 97
_diffrn_standards_number 3
_exptl_absorpt_coefficient_mu 0.358
_exptl_absorpt_correction_T_max 0.867
_exptl_absorpt_correction_T_min 0.845
_exptl_absorpt_correction_type psi-scan
_exptl_absorpt_process_details '(XSCANS; Siemens, 1999)'
_exptl_crystal_colour colourless
_exptl_crystal_density_diffrn 1.431
_exptl_crystal_density_method 'not measured'
_exptl_crystal_description irregular
_exptl_crystal_F_000 456
_exptl_crystal_size_max 0.5
_exptl_crystal_size_mid 0.5
_exptl_crystal_size_min 0.4
_refine_diff_density_max 0.296
_refine_diff_density_min -0.360
_refine_ls_extinction_method none
_refine_ls_goodness_of_fit_ref 1.053
_refine_ls_hydrogen_treatment mixed
_refine_ls_matrix_type full
_refine_ls_number_parameters 261
_refine_ls_number_reflns 4456
_refine_ls_number_restraints 2
_refine_ls_restrained_S_all 1.054
_refine_ls_R_factor_all 0.0492
_refine_ls_R_factor_gt 0.0386
_refine_ls_shift/su_max 0.000
_refine_ls_shift/su_mean 0.000
_refine_ls_structure_factor_coef Fsqd
_refine_ls_weighting_details 'calc w = 1/[\s^2^(Fo^2^)+(0.0317P)^2^+0.255P] where P=(Fo^2^+2Fc^2^)/3'
_refine_ls_weighting_scheme calc
_refine_ls_wR_factor_gt 0.1029
_refine_ls_wR_factor_ref 0.1126
_reflns_number_gt 3585
_reflns_number_total 4456
_reflns_threshold_expression I>2\s(I)
_cod_data_source_file gd3137.cif
_cod_data_source_block I
_cod_original_cell_volume 1010.2(6)
_cod_database_code 2016193
_cod_database_fobs_code 2016193

loop_
_symmetry_equiv_pos_as_xyz
'x, y, z'
'-x, -y, -z'

loop_
_atom_site_type_symbol
_atom_site_label
_atom_site_fract_x
_atom_site_fract_y
_atom_site_fract_z
_atom_site_U_iso_or_equiv
_atom_site_adp_type
_atom_site_calc_flag
_atom_site_refinement_flags
_atom_site_occupancy
Cl Cl1 0.92967(5) 0.19295(5) 0.60161(5) 0.05788(15) Uani d . 1
Cl Cl2 0.73437(7) 0.56226(5) 0.66732(6) 0.07018(17) Uani d . 1
O O1 0.75377(18) 0.09680(16) 0.90725(16) 0.0685(4) Uani d . 1
O O2 0.63727(18) 0.11416(12) 0.75271(12) 0.0574(3) Uani d . 1
O O3 -0.12907(17) -0.08952(15) 0.05791(15) 0.0744(5) Uani d . 1
O O4 -0.37590(17) -0.14445(15) 0.05984(15) 0.0721(4) Uani d . 1
N N1 0.70942(17) 0.16290(15) 0.85994(15) 0.0479(3) Uani d . 1
N N2 0.61736(14) 0.29843(12) 0.66152(12) 0.0355(3) Uani d . 1
H H2B 0.6554 0.3719 0.6537 0.043 Uiso calc R 1
H H2C 0.6994 0.2596 0.6648 0.043 Uiso calc R 1
N N3 0.12250(14) 0.21687(12) 0.38934(12) 0.0380(3) Uani d . 1
H H3B 0.1535 0.2959 0.3899 0.046 Uiso calc R 1
H H3C 0.0646 0.2295 0.4553 0.046 Uiso calc R 1
N N4 -0.25480(17) -0.06289(16) 0.09298(14) 0.0518(4) Uani d . 1
C C1 0.74305(18) 0.30714(17) 0.93572(15) 0.0437(4) Uani d . 1
C C2 0.8494(2) 0.3581(2) 1.04487(18) 0.0583(5) Uani d . 1
H H2A 0.8956 0.3017 1.0673 0.070 Uiso calc R 1
C C3 0.8866(2) 0.4923(2) 1.12013(19) 0.0672(6) Uani d . 1
H H3A 0.9578 0.5278 1.1946 0.081 Uiso calc R 1
C C4 0.8191(2) 0.5737(2) 1.08579(19) 0.0645(6) Uani d . 1
H H4A 0.8451 0.6651 1.1369 0.077 Uiso calc R 1
C C5 0.7124(2) 0.52238(17) 0.97581(17) 0.0518(4) Uani d . 1
H H5A 0.6679 0.5797 0.9536 0.062 Uiso calc R 1
C C6 0.67083(17) 0.38687(16) 0.89835(15) 0.0407(3) Uani d . 1
C C7 0.54753(17) 0.33851(16) 0.78538(15) 0.0409(3) Uani d . 1
H H7A 0.4738 0.2632 0.7811 0.049 Uiso calc R 1
H H7B 0.4891 0.4083 0.7976 0.049 Uiso calc R 1
C C8 0.50655(17) 0.20662(15) 0.54548(15) 0.0396(3) Uani d . 1
H H8A 0.4659 0.1267 0.5529 0.048 Uiso calc R 1
H H8B 0.5631 0.1815 0.4700 0.048 Uiso calc R 1
C C9 0.37071(17) 0.26646(15) 0.52676(15) 0.0407(3) Uani d . 1
H H9A 0.4096 0.3450 0.5166 0.049 Uiso calc R 1
H H9B 0.3134 0.2924 0.6018 0.049 Uiso calc R 1
C C10 0.26260(17) 0.16554(15) 0.40802(15) 0.0398(3) Uani d . 1
H H10A 0.3193 0.1433 0.3328 0.048 Uiso calc R 1
H H10B 0.2295 0.0852 0.4166 0.048 Uiso calc R 1
C C11 0.02403(18) 0.12455(16) 0.26619(16) 0.0441(4) Uani d . 1
H H11A 0.0049 0.0359 0.2596 0.053 Uiso calc R 1
H H11B 0.0807 0.1219 0.1948 0.053 Uiso calc R 1
C C12 -0.13034(18) 0.16457(16) 0.25564(15) 0.0410(3) Uani d . 1
C C13 -0.1514(2) 0.29375(18) 0.32730(19) 0.0528(4) Uani d . 1
H H13A -0.0673 0.3568 0.3840 0.063 Uiso calc R 1
C C14 -0.2919(2) 0.3317(2) 0.3175(2) 0.0580(5) Uani d . 1
H H14A -0.3013 0.4197 0.3662 0.070 Uiso calc R 1
C C15 -0.4186(2) 0.2412(2) 0.23670(19) 0.0555(5) Uani d . 1
H H15A -0.5137 0.2673 0.2292 0.067 Uiso calc R 1
C C16 -0.40387(19) 0.1124(2) 0.16738(17) 0.0502(4) Uani d . 1
H H16A -0.4902 0.0493 0.1141 0.060 Uiso calc R 1
C C17 -0.26222(18) 0.07583(17) 0.17609(15) 0.0422(3) Uani d . 1
O O5 0.7863(2) -0.0754(2) 0.34435(18) 0.0750(4) Uani d D 1
H H5B 0.865(4) -0.116(4) 0.354(4) 0.162(17) Uiso d D 1
H H5C 0.809(4) 0.004(2) 0.413(3) 0.124(13) Uiso d D 1

loop_
_atom_site_aniso_label
_atom_site_aniso_U_11
_atom_site_aniso_U_22
_atom_site_aniso_U_33
_atom_site_aniso_U_12
_atom_site_aniso_U_13
_atom_site_aniso_U_23
Cl1 0.0485(2) 0.0672(3) 0.0571(3) 0.0205(2) 0.01804(19) 0.0237(2)
Cl2 0.0824(4) 0.0470(3) 0.0901(4) 0.0021(2) 0.0162(3) 0.0419(3)
O1 0.0725(9) 0.0708(9) 0.0839(10) 0.0217(7) 0.0084(8) 0.0519(8)
O2 0.0809(9) 0.0431(7) 0.0471(7) 0.0107(6) 0.0071(6) 0.0200(5)
O3 0.0582(8) 0.0676(9) 0.0658(9) 0.0128(7) 0.0081(7) 0.0021(7)
O4 0.0558(8) 0.0591(8) 0.0763(10) -0.0081(6) -0.0136(7) 0.0162(7)
N1 0.0487(7) 0.0507(8) 0.0544(8) 0.0120(6) 0.0153(6) 0.0313(7)
N2 0.0320(5) 0.0352(6) 0.0417(6) 0.0059(5) 0.0071(5) 0.0197(5)
N3 0.0357(6) 0.0343(6) 0.0428(7) 0.0021(5) 0.0019(5) 0.0180(5)
N4 0.0467(7) 0.0550(9) 0.0426(7) 0.0048(6) -0.0042(6) 0.0146(6)
C1 0.0413(8) 0.0493(9) 0.0412(8) 0.0060(6) 0.0110(6) 0.0217(7)
C2 0.0529(10) 0.0787(13) 0.0470(10) 0.0066(9) 0.0051(7) 0.0337(9)
C3 0.0579(11) 0.0843(15) 0.0408(9) -0.0060(10) 0.0010(8) 0.0186(10)
C4 0.0604(11) 0.0572(11) 0.0472(10) -0.0065(9) 0.0124(8) 0.0034(9)
C5 0.0524(9) 0.0438(9) 0.0490(9) 0.0075(7) 0.0144(7) 0.0120(7)
C6 0.0373(7) 0.0433(8) 0.0370(7) 0.0051(6) 0.0109(6) 0.0146(6)
C7 0.0355(7) 0.0439(8) 0.0424(8) 0.0088(6) 0.0102(6) 0.0179(6)
C8 0.0388(7) 0.0386(8) 0.0405(8) 0.0069(6) 0.0038(6) 0.0173(6)
C9 0.0380(7) 0.0365(8) 0.0468(8) 0.0048(6) 0.0016(6) 0.0193(6)
C10 0.0377(7) 0.0390(8) 0.0444(8) 0.0058(6) 0.0041(6) 0.0208(6)
C11 0.0386(7) 0.0412(8) 0.0454(8) 0.0031(6) 0.0008(6) 0.0153(7)
C12 0.0393(7) 0.0453(8) 0.0404(8) 0.0070(6) 0.0051(6) 0.0214(6)
C13 0.0526(9) 0.0462(9) 0.0560(10) 0.0094(7) 0.0014(8) 0.0204(8)
C14 0.0641(11) 0.0567(11) 0.0612(11) 0.0237(9) 0.0131(9) 0.0297(9)
C15 0.0458(9) 0.0784(13) 0.0588(11) 0.0228(9) 0.0128(8) 0.0417(10)
C16 0.0397(8) 0.0704(12) 0.0468(9) 0.0075(7) 0.0030(6) 0.0333(8)
C17 0.0418(8) 0.0496(9) 0.0364(7) 0.0055(6) 0.0040(6) 0.0216(7)
O5 0.0707(10) 0.0792(12) 0.0814(11) -0.0018(8) -0.0074(8) 0.0483(10)

loop_
_atom_type_symbol
_atom_type_description
_atom_type_scat_dispersion_real
_atom_type_scat_dispersion_imag
_atom_type_scat_source
C C 0.0033 0.0016 'International Tables Vol C Tables 4.2.6.8 and 6.1.1.4'
H H 0.0000 0.0000 'International Tables Vol C Tables 4.2.6.8 and 6.1.1.4'
N N 0.0061 0.0033 'International Tables Vol C Tables 4.2.6.8 and 6.1.1.4'
O O 0.0106 0.0060 'International Tables Vol C Tables 4.2.6.8 and 6.1.1.4'
Cl Cl 0.1484 0.1585 'International Tables Vol C Tables 4.2.6.8 and 6.1.1.4'

loop_
_geom_angle_atom_site_label_1
_geom_angle_atom_site_label_2
_geom_angle_atom_site_label_3
_geom_angle
O1 N1 O2 122.73(17)
O1 N1 C1 118.49(17)
O2 N1 C1 118.78(16)
C8 N2 C7 114.56(11)
C8 N2 H2B 108.6
C7 N2 H2B 108.6
C8 N2 H2C 108.6
C7 N2 H2C 108.6
H2B N2 H2C 107.6
C10 N3 C11 111.58(12)
C10 N3 H3B 109.3
C11 N3 H3B 109.3
C10 N3 H3C 109.3
C11 N3 H3C 109.3
H3B N3 H3C 108.0
O3 N4 O4 123.50(17)
O3 N4 C17 118.28(14)
O4 N4 C17 118.18(15)
C2 C1 C6 122.48(17)
C2 C1 N1 116.31(18)
C6 C1 N1 121.21(15)
C3 C2 C1 119.4(2)
C3 C2 H2A 120.3
C1 C2 H2A 120.3
C4 C3 C2 119.7(2)
C4 C3 H3A 120.1
C2 C3 H3A 120.1
C3 C4 C5 120.84(19)
C3 C4 H4A 119.6
C5 C4 H4A 119.6
C4 C5 C6 120.8(2)
C4 C5 H5A 119.6
C6 C5 H5A 119.6
C5 C6 C1 116.69(17)
C5 C6 C7 117.72(17)
C1 C6 C7 125.53(15)
N2 C7 C6 112.00(12)
N2 C7 H7A 109.2
C6 C7 H7A 109.2
N2 C7 H7B 109.2
C6 C7 H7B 109.2
H7A C7 H7B 107.9
N2 C8 C9 112.56(13)
N2 C8 H8A 109.1
C9 C8 H8A 109.1
N2 C8 H8B 109.1
C9 C8 H8B 109.1
H8A C8 H8B 107.8
C8 C9 C10 108.96(13)
C8 C9 H9A 109.9
C10 C9 H9A 109.9
C8 C9 H9B 109.9
C10 C9 H9B 109.9
H9A C9 H9B 108.3
N3 C10 C9 111.12(13)
N3 C10 H10A 109.4
C9 C10 H10A 109.4
N3 C10 H10B 109.4
C9 C10 H10B 109.4
H10A C10 H10B 108.0
N3 C11 C12 112.05(13)
N3 C11 H11A 109.2
C12 C11 H11A 109.2
N3 C11 H11B 109.2
C12 C11 H11B 109.2
H11A C11 H11B 107.9
C13 C12 C17 115.50(16)
C13 C12 C11 121.68(15)
C17 C12 C11 122.81(15)
C14 C13 C12 122.14(17)
C14 C13 H13A 118.9
C12 C13 H13A 118.9
C15 C14 C13 120.42(19)
C15 C14 H14A 119.8
C13 C14 H14A 119.8
C16 C15 C14 119.22(18)
C16 C15 H15A 120.4
C14 C15 H15A 120.4
C15 C16 C17 119.95(17)
C15 C16 H16A 120.0
C17 C16 H16A 120.0
C16 C17 C12 122.74(16)
C16 C17 N4 116.24(15)
C12 C17 N4 120.99(15)
H5B O5 H5C 103(3)

loop_
_geom_bond_atom_site_label_1
_geom_bond_atom_site_label_2
_geom_bond_distance
O1 N1 1.210(2)
O2 N1 1.214(2)
O3 N4 1.208(2)
O4 N4 1.210(2)
N1 C1 1.459(2)
N2 C8 1.476(2)
N2 C7 1.4865(19)
N2 H2B 0.9000
N2 H2C 0.9000
N3 C10 1.472(2)
N3 C11 1.477(2)
N3 H3B 0.9000
N3 H3C 0.9000
N4 C17 1.461(2)
C1 C2 1.373(3)
C1 C6 1.385(3)
C2 C3 1.365(3)
C2 H2A 0.9300
C3 C4 1.359(4)
C3 H3A 0.9300
C4 C5 1.382(3)
C4 H4A 0.9300
C5 C6 1.383(2)
C5 H5A 0.9300
C6 C7 1.495(2)
C7 H7A 0.9700
C7 H7B 0.9700
C8 C9 1.500(2)
C8 H8A 0.9700
C8 H8B 0.9700
C9 C10 1.507(2)
C9 H9A 0.9700
C9 H9B 0.9700
C10 H10A 0.9700
C10 H10B 0.9700
C11 C12 1.492(2)
C11 H11A 0.9700
C11 H11B 0.9700
C12 C13 1.384(2)
C12 C17 1.385(2)
C13 C14 1.366(3)
C13 H13A 0.9300
C14 C15 1.365(3)
C14 H14A 0.9300
C15 C16 1.360(3)
C15 H15A 0.9300
C16 C17 1.366(3)
C16 H16A 0.9300
O5 H5B 0.91(4)
O5 H5C 0.89(3)

loop_
_geom_hbond_atom_site_label_D
_geom_hbond_atom_site_label_H
_geom_hbond_atom_site_label_A
_geom_hbond_site_symmetry_A
_geom_hbond_distance_DH
_geom_hbond_distance_HA
_geom_hbond_distance_DA
_geom_hbond_angle_DHA
_geom_hbond_publ_flag
N2 H2B Cl2 . 0.90 2.11 3.0043(17) 170.2 yes
N2 H2C Cl1 . 0.90 2.27 3.0976(16) 153.1 yes
N2 H2C O2 . 0.90 2.32 2.773(2) 111.0 no
N3 H3B Cl2 2_666 0.90 2.13 2.9890(17) 159.0 yes
N3 H3C Cl1 1_455 0.90 2.25 3.1142(17) 161.3 yes
O5 H5B Cl1 2_756 0.91(4) 2.24(2) 3.141(2) 173(4) yes
O5 H5C Cl1 . 0.89(3) 2.35(2) 3.213(2) 165(3) yes

loop_
_geom_torsion_atom_site_label_1
_geom_torsion_atom_site_label_2
_geom_torsion_atom_site_label_3
_geom_torsion_atom_site_label_4
_geom_torsion
_geom_torsion_publ_flag
C8 N2 C7 C6 158.61(14) yes
C7 N2 C8 C9 62.25(18) yes
N2 C8 C9 C10 -179.01(12) yes
C8 C9 C10 N3 176.86(13) yes
C11 N3 C10 C9 174.09(13) yes
C10 N3 C11 C12 170.94(13) yes
O1 N1 C1 C2 12.4(2) ?
O2 N1 C1 C2 -168.12(15) ?
O1 N1 C1 C6 -167.59(15) ?
O2 N1 C1 C6 11.9(2) ?
C6 C1 C2 C3 -0.1(3) ?
N1 C1 C2 C3 179.85(15) ?
C1 C2 C3 C4 -0.5(3) ?
C2 C3 C4 C5 0.4(3) ?
C3 C4 C5 C6 0.4(3) ?
C4 C5 C6 C1 -1.0(2) ?
C4 C5 C6 C7 176.44(15) ?
C2 C1 C6 C5 0.8(2) ?
N1 C1 C6 C5 -179.14(13) ?
C2 C1 C6 C7 -176.34(15) ?
N1 C1 C6 C7 3.7(2) ?
C5 C6 C7 N2 102.98(16) ?
C1 C6 C7 N2 -79.87(19) ?
N3 C11 C12 C13 22.1(2) ?
N3 C11 C12 C17 -156.81(15) ?
C17 C12 C13 C14 -1.7(3) ?
C11 C12 C13 C14 179.40(18) ?
C12 C13 C14 C15 1.0(3) ?
C13 C14 C15 C16 0.9(3) ?
C14 C15 C16 C17 -2.0(3) ?
C15 C16 C17 C12 1.3(3) ?
C15 C16 C17 N4 -176.74(16) ?
C13 C12 C17 C16 0.5(2) ?
C11 C12 C17 C16 179.42(16) ?
C13 C12 C17 N4 178.48(16) ?
C11 C12 C17 N4 -2.6(2) ?
O3 N4 C17 C16 151.53(18) ?
O4 N4 C17 C16 -26.3(2) ?
O3 N4 C17 C12 -26.6(3) ?
O4 N4 C17 C12 155.57(17) ?
